data_7041221
loop_
_publ_author_name
'Khalil, Georges'
'Orvain, Christophe'
'Fang, Lu'
'Barloy, Laurent'
'Chaumont, Alain'
'Gaiddon, Christian'
'Henry, Marc'
'Kyritsakas, Nathalie'
'Mobian, Pierre'

_publ_section_title
;
 Monomeric Ti(iv)-based complexes incorporating luminescent nitrogen
 ligands: synthesis, structural characterization, emission spectroscopy
 and cytotoxic activities.
;
_journal_issue 47
_journal_name_full 'Dalton transactions (Cambridge, England : 2003)'
_journal_page_first 19072
_journal_page_last 19085
_journal_paper_doi 10.1039/c6dt03477b
_journal_volume 45
_journal_year 2016
_chemical_formula_moiety 'C58 H42 N4 O4 Ti'
_chemical_formula_sum 'C58 H42 N4 O4 Ti'
_chemical_formula_weight 906.85
_space_group_crystal_system orthorhombic
_space_group_IT_number 19
_space_group_name_Hall 'P 2ac 2ab'
_space_group_name_H-M_alt 'P 21 21 21'
_symmetry_space_group_name_Hall 'P 2ac 2ab'
_symmetry_space_group_name_H-M 'P 21 21 21'
_atom_sites_solution_hydrogens geom
_audit_block_doi 10.5517/ccdc.csd.cc1l8r7v
_audit_creation_method SHELXL-2014/6
_audit_update_record
;
2016-06-28 deposited with the CCDC.
2016-10-31 downloaded from the CCDC.
;
_cell_angle_alpha 90
_cell_angle_beta 90
_cell_angle_gamma 90
_cell_formula_units_Z 4
_cell_length_a 11.8033(3)
_cell_length_b 16.0200(4)
_cell_length_c 23.9080(6)
_cell_measurement_reflns_used 90000
_cell_measurement_temperature 173(2)
_cell_measurement_theta_max 25.
_cell_measurement_theta_min 2.5
_cell_volume 4520.7(2)
_computing_cell_refinement 'Bruker SAINT'
_computing_data_collection 'Bruker APEX2'
_computing_data_reduction 'Bruker SAINT'
_computing_molecular_graphics 'Bruker SHELXTL'
_computing_publication_material 'Bruker SHELXTL'
_computing_structure_refinement 'SHELXL-2014 (Sheldrick 2014)'
_computing_structure_solution 'SHELXS-97 (Sheldrick 2008)'
_diffrn_ambient_temperature 173(2)
_diffrn_measured_fraction_theta_full 1.000
_diffrn_measured_fraction_theta_max 1.000
_diffrn_measurement_device_type 'Bruker APEX-II CCD'
_diffrn_measurement_method '\f and \w scans'
_diffrn_radiation_type MoK\a
_diffrn_radiation_wavelength 0.71073
_diffrn_reflns_av_R_equivalents 0.0572
_diffrn_reflns_av_unetI/netI 0.0460
_diffrn_reflns_Laue_measured_fraction_full 1.000
_diffrn_reflns_Laue_measured_fraction_max 1.000
_diffrn_reflns_limit_h_max 13
_diffrn_reflns_limit_h_min -16
_diffrn_reflns_limit_k_max 22
_diffrn_reflns_limit_k_min -22
_diffrn_reflns_limit_l_max 33
_diffrn_reflns_limit_l_min -32
_diffrn_reflns_number 90802
_diffrn_reflns_point_group_measured_fraction_full 1.000
_diffrn_reflns_point_group_measured_fraction_max 0.999
_diffrn_reflns_theta_full 25.242
_diffrn_reflns_theta_max 30.107
_diffrn_reflns_theta_min 1.530
_exptl_absorpt_coefficient_mu 0.244
_exptl_absorpt_correction_T_max 0.9903
_exptl_absorpt_correction_T_min 0.9879
_exptl_absorpt_correction_type multi-scan
_exptl_absorpt_process_details sadabs
_exptl_crystal_colour yellow
_exptl_crystal_density_diffrn 1.332
_exptl_crystal_density_meas ?
_exptl_crystal_description prism
_exptl_crystal_F_000 1888
_exptl_crystal_size_max 0.050
_exptl_crystal_size_mid 0.050
_exptl_crystal_size_min 0.040
_refine_diff_density_max 0.216
_refine_diff_density_min -0.342
_refine_diff_density_rms 0.046
_refine_ls_abs_structure_details
;
 Flack x determined using 4114 quotients [(I+)-(I-)]/[(I+)+(I-)]
 (Parsons, Flack and Wagner, Acta Cryst. B69 (2013) 249-259).
;
_refine_ls_abs_structure_Flack 0.023(8)
_refine_ls_extinction_method none
_refine_ls_goodness_of_fit_ref 1.027
_refine_ls_hydrogen_treatment constr
_refine_ls_matrix_type full
_refine_ls_number_parameters 606
_refine_ls_number_reflns 13305
_refine_ls_number_restraints 0
_refine_ls_restrained_S_all 1.027
_refine_ls_R_factor_all 0.0618
_refine_ls_R_factor_gt 0.0402
_refine_ls_shift/su_max 0.002
_refine_ls_shift/su_mean 0.000
_refine_ls_structure_factor_coef Fsqd
_refine_ls_weighting_details 'w=1/[\s^2^(Fo^2^)+(0.0372P)^2^+0.8683P] where P=(Fo^2^+2Fc^2^)/3'
_refine_ls_weighting_scheme calc
_refine_ls_wR_factor_gt 0.0820
_refine_ls_wR_factor_ref 0.0917
_reflns_Friedel_coverage 0.821
_reflns_Friedel_fraction_full 1.000
_reflns_Friedel_fraction_max 0.999
_reflns_number_gt 10641
_reflns_number_total 13305
_reflns_threshold_expression 'I > 2\s(I)'
_cod_data_source_file c6dt03477b2.cif
_cod_data_source_block e3003a
_cod_depositor_comments
;
The following automatic conversions were performed:

'_exptl_crystal_density_meas' value 'none' was changed to '?' - the
value is perceived as not measured.

Automatic conversion script
Id: cif_fix_values 4268 2015-11-12 08:31:59Z antanas 

 Adding full bibliography for 7041221--7041224.cif.
;
_cod_database_code 7041221
_shelx_space_group_comment
;
The symmetry employed for this shelxl refinement is uniquely defined
by the following loop, which should always be used as a source of
symmetry information in preference to the above space-group names.
They are only intended as comments.
;
_shelx_estimated_absorpt_t_min 0.988
_shelx_estimated_absorpt_t_max 0.990
_shelxl_version_number 2014/6

loop_
_space_group_symop_operation_xyz
'x, y, z'
'x+1/2, -y+1/2, -z'
'-x, y+1/2, -z+1/2'
'-x+1/2, -y, z+1/2'

loop_
_atom_site_label
_atom_site_type_symbol
_atom_site_fract_x
_atom_site_fract_y
_atom_site_fract_z
_atom_site_U_iso_or_equiv
_atom_site_adp_type
_atom_site_occupancy
_atom_site_site_symmetry_order
_atom_site_calc_flag
_atom_site_refinement_flags_posn
_atom_site_refinement_flags_adp
Ti1 Ti 0.35519(4) 0.50901(2) 0.97106(2) 0.02065(9) Uani 1 1 d . .
C1 C 0.1309(2) 0.48242(17) 0.83372(11) 0.0327(6) Uani 1 1 d . .
C2 C 0.0674(2) 0.5115(2) 0.87873(12) 0.0393(6) Uani 1 1 d . .
H2 H 0.0710 0.4829 0.9135 0.047 Uiso 1 1 calc R U
C3 C -0.0007(3) 0.5811(2) 0.87377(15) 0.0489(8) Uani 1 1 d . .
H3 H -0.0427 0.6000 0.9052 0.059 Uiso 1 1 calc R U
C4 C -0.0086(3) 0.6238(2) 0.82337(16) 0.0525(9) Uani 1 1 d . .
H4 H -0.0555 0.6718 0.8201 0.063 Uiso 1 1 calc R U
C5 C 0.0521(3) 0.5955(2) 0.77854(15) 0.0535(9) Uani 1 1 d . .
H5 H 0.0465 0.6238 0.7437 0.064 Uiso 1 1 calc R U
C6 C 0.1216(3) 0.5263(2) 0.78320(12) 0.0432(7) Uani 1 1 d . .
H6 H 0.1638 0.5082 0.7516 0.052 Uiso 1 1 calc R U
C7 C 0.2046(2) 0.40724(17) 0.83754(11) 0.0308(6) Uani 1 1 d . .
C8 C 0.2678(2) 0.38916(15) 0.88617(10) 0.0259(5) Uani 1 1 d . .
O1 O 0.25955(15) 0.44287(10) 0.92921(7) 0.0281(4) Uani 1 1 d . .
C9 C 0.3376(2) 0.31781(15) 0.88990(11) 0.0288(5) Uani 1 1 d . .
C10 C 0.3452(2) 0.26700(17) 0.84277(12) 0.0381(6) Uani 1 1 d . .
H10 H 0.3925 0.2190 0.8439 0.046 Uiso 1 1 calc R U
C11 C 0.2854(3) 0.28488(19) 0.79426(12) 0.0441(7) Uani 1 1 d . .
H11 H 0.2924 0.2495 0.7626 0.053 Uiso 1 1 calc R U
C12 C 0.2158(3) 0.35370(19) 0.79194(12) 0.0397(7) Uani 1 1 d . .
H12 H 0.1747 0.3649 0.7586 0.048 Uiso 1 1 calc R U
C13 C 0.3967(2) 0.29094(15) 0.94208(11) 0.0288(5) Uani 1 1 d . .
C14 C 0.4620(2) 0.34361(14) 0.97669(11) 0.0256(5) Uani 1 1 d . .
O2 O 0.46864(13) 0.42559(9) 0.96624(7) 0.0243(3) Uani 1 1 d . .
C15 C 0.5191(2) 0.31117(14) 1.02414(12) 0.0289(5) Uani 1 1 d . .
C16 C 0.5062(2) 0.22602(16) 1.03668(13) 0.0363(6) Uani 1 1 d . .
H16 H 0.5439 0.2033 1.0683 0.044 Uiso 1 1 calc R U
C17 C 0.4399(2) 0.17486(16) 1.00387(13) 0.0398(7) Uani 1 1 d . .
H17 H 0.4308 0.1177 1.0135 0.048 Uiso 1 1 calc R U
C18 C 0.3868(2) 0.20645(16) 0.95722(13) 0.0359(6) Uani 1 1 d . .
H18 H 0.3423 0.1703 0.9347 0.043 Uiso 1 1 calc R U
C19 C 0.5879(2) 0.36521(15) 1.06139(12) 0.0299(6) Uani 1 1 d . .
C20 C 0.6536(2) 0.43122(15) 1.04086(12) 0.0340(6) Uani 1 1 d . .
H20 H 0.6540 0.4428 1.0019 0.041 Uiso 1 1 calc R U
C21 C 0.7179(2) 0.47978(17) 1.07658(14) 0.0419(7) Uani 1 1 d . .
H21 H 0.7623 0.5241 1.0618 0.050 Uiso 1 1 calc R U
C22 C 0.7187(3) 0.46483(18) 1.13351(15) 0.0456(8) Uani 1 1 d . .
H22 H 0.7630 0.4985 1.1578 0.055 Uiso 1 1 calc R U
C23 C 0.6543(3) 0.40050(19) 1.15442(14) 0.0456(7) Uani 1 1 d . .
H23 H 0.6542 0.3897 1.1935 0.055 Uiso 1 1 calc R U
C24 C 0.5894(2) 0.35121(18) 1.11900(13) 0.0382(7) Uani 1 1 d . .
H24 H 0.5453 0.3072 1.1342 0.046 Uiso 1 1 calc R U
C25 C 0.5461(2) 0.57281(17) 0.82572(10) 0.0289(5) Uani 1 1 d . .
C26 C 0.5039(2) 0.49216(18) 0.82585(11) 0.0382(6) Uani 1 1 d . .
H26 H 0.4270 0.4829 0.8358 0.046 Uiso 1 1 calc R U
C27 C 0.5712(3) 0.4252(2) 0.81183(14) 0.0484(8) Uani 1 1 d . .
H27 H 0.5405 0.3703 0.8122 0.058 Uiso 1 1 calc R U
C28 C 0.6836(3) 0.4375(2) 0.79710(14) 0.0468(8) Uani 1 1 d . .
H28 H 0.7303 0.3912 0.7877 0.056 Uiso 1 1 calc R U
C29 C 0.7269(2) 0.5171(2) 0.79623(13) 0.0449(7) Uani 1 1 d . .
H29 H 0.8038 0.5260 0.7861 0.054 Uiso 1 1 calc R U
C30 C 0.6589(2) 0.58406(17) 0.80998(11) 0.0359(6) Uani 1 1 d . .
H30 H 0.6895 0.6389 0.8087 0.043 Uiso 1 1 calc R U
C31 C 0.4737(2) 0.64522(16) 0.84143(10) 0.0274(5) Uani 1 1 d . .
C32 C 0.4186(2) 0.64754(15) 0.89387(10) 0.0246(5) Uani 1 1 d . .
O3 O 0.43730(14) 0.58211(10) 0.92839(7) 0.0255(4) Uani 1 1 d . .
C33 C 0.3538(2) 0.71694(14) 0.91038(10) 0.0267(5) Uani 1 1 d . .
C34 C 0.3434(2) 0.78223(16) 0.87151(12) 0.0355(6) Uani 1 1 d . .
H34 H 0.2982 0.8292 0.8809 0.043 Uiso 1 1 calc R U
C35 C 0.3966(2) 0.78056(18) 0.82013(12) 0.0397(7) Uani 1 1 d . .
H35 H 0.3876 0.8258 0.7948 0.048 Uiso 1 1 calc R U
C36 C 0.4624(2) 0.71341(18) 0.80560(11) 0.0360(6) Uani 1 1 d . .
H36 H 0.5009 0.7134 0.7707 0.043 Uiso 1 1 calc R U
C37 C 0.3024(2) 0.73011(14) 0.96694(11) 0.0267(5) Uani 1 1 d . .
C38 C 0.2454(2) 0.66891(15) 0.99843(10) 0.0249(5) Uani 1 1 d . .
O4 O 0.24012(13) 0.58942(10) 0.98096(7) 0.0243(4) Uani 1 1 d . .
C39 C 0.1936(2) 0.68929(16) 1.05006(11) 0.0288(5) Uani 1 1 d . .
C40 C 0.1988(2) 0.77185(16) 1.06862(12) 0.0347(6) Uani 1 1 d . .
H40 H 0.1619 0.7868 1.1025 0.042 Uiso 1 1 calc R U
C41 C 0.2562(2) 0.83213(16) 1.03884(13) 0.0388(7) Uani 1 1 d . .
H41 H 0.2593 0.8879 1.0523 0.047 Uiso 1 1 calc R U
C42 C 0.3090(2) 0.81101(16) 0.98947(12) 0.0334(6) Uani 1 1 d . .
H42 H 0.3512 0.8524 0.9700 0.040 Uiso 1 1 calc R U
C43 C 0.1390(2) 0.62551(16) 1.08577(11) 0.0304(5) Uani 1 1 d . .
C44 C 0.0665(2) 0.56402(18) 1.06452(12) 0.0359(6) Uani 1 1 d . .
H44 H 0.0522 0.5618 1.0255 0.043 Uiso 1 1 calc R U
C45 C 0.0155(2) 0.5064(2) 1.09960(13) 0.0436(7) Uani 1 1 d . .
H45 H -0.0336 0.4652 1.0844 0.052 Uiso 1 1 calc R U
C46 C 0.0356(3) 0.5085(2) 1.15689(13) 0.0462(7) Uani 1 1 d . .
H46 H -0.0001 0.4692 1.1809 0.055 Uiso 1 1 calc R U
C47 C 0.1076(3) 0.5678(2) 1.17843(13) 0.0450(7) Uani 1 1 d . .
H47 H 0.1222 0.5693 1.2175 0.054 Uiso 1 1 calc R U
C48 C 0.1588(2) 0.62521(18) 1.14333(12) 0.0380(6) Uani 1 1 d . .
H48 H 0.2088 0.6655 1.1588 0.046 Uiso 1 1 calc R U
N1 N 0.29490(16) 0.43780(12) 1.04579(8) 0.0227(4) Uani 1 1 d . .
C49 C 0.2274(2) 0.37062(15) 1.04242(11) 0.0297(6) Uani 1 1 d . .
H49 H 0.1978 0.3545 1.0071 0.036 Uiso 1 1 calc R U
C50 C 0.2001(2) 0.32474(17) 1.08903(12) 0.0354(6) Uani 1 1 d . .
H50 H 0.1526 0.2770 1.0864 0.042 Uiso 1 1 calc R U
C51 C 0.2440(3) 0.35011(18) 1.13993(12) 0.0388(7) Uani 1 1 d . .
N2 N 0.31230(19) 0.41730(14) 1.14383(9) 0.0331(5) Uani 1 1 d . .
C52 C 0.3346(2) 0.45732(14) 1.09672(10) 0.0241(5) Uani 1 1 d . .
C53 C 0.2175(4) 0.3065(3) 1.19341(15) 0.0754(13) Uani 1 1 d . .
H53A H 0.2859 0.2790 1.2075 0.113 Uiso 1 1 calc R U
H53B H 0.1583 0.2647 1.1869 0.113 Uiso 1 1 calc R U
H53C H 0.1908 0.3473 1.2210 0.113 Uiso 1 1 calc R U
C54 C 0.4109(2) 0.53159(14) 1.09828(10) 0.0228(5) Uani 1 1 d . .
N3 N 0.43389(16) 0.56472(12) 1.04770(8) 0.0210(4) Uani 1 1 d . .
C55 C 0.4994(2) 0.63317(14) 1.04757(11) 0.0254(5) Uani 1 1 d . .
H55 H 0.5172 0.6593 1.0130 0.030 Uiso 1 1 calc R U
C56 C 0.5413(2) 0.66637(16) 1.09636(11) 0.0288(5) Uani 1 1 d . .
H56 H 0.5857 0.7158 1.0960 0.035 Uiso 1 1 calc R U
C57 C 0.5170(2) 0.62587(16) 1.14604(11) 0.0283(5) Uani 1 1 d . .
N4 N 0.44888(17) 0.55828(13) 1.14709(8) 0.0275(4) Uani 1 1 d . .
C58 C 0.5663(3) 0.6525(2) 1.20125(12) 0.0437(7) Uani 1 1 d . .
H58A H 0.5081 0.6813 1.2232 0.066 Uiso 1 1 calc R U
H58B H 0.6302 0.6903 1.1947 0.066 Uiso 1 1 calc R U
H58C H 0.5926 0.6032 1.2218 0.066 Uiso 1 1 calc R U

loop_
_atom_site_aniso_label
_atom_site_aniso_U_11
_atom_site_aniso_U_22
_atom_site_aniso_U_33
_atom_site_aniso_U_23
_atom_site_aniso_U_13
_atom_site_aniso_U_12
Ti1 0.02333(19) 0.02088(17) 0.01775(18) -0.00144(16) 0.00087(17) 0.00005(16)
C1 0.0295(13) 0.0402(14) 0.0285(13) -0.0026(11) -0.0058(11) -0.0088(12)
C2 0.0307(13) 0.0541(18) 0.0332(14) -0.0008(13) -0.0022(12) 0.0023(14)
C3 0.0345(16) 0.061(2) 0.051(2) -0.0065(16) -0.0001(14) 0.0081(15)
C4 0.0378(17) 0.0501(19) 0.070(2) 0.0088(18) -0.0119(17) 0.0014(15)
C5 0.051(2) 0.059(2) 0.050(2) 0.0176(17) -0.0120(17) -0.0036(17)
C6 0.0436(17) 0.0545(18) 0.0313(15) 0.0035(13) -0.0024(13) -0.0093(14)
C7 0.0291(13) 0.0381(14) 0.0250(13) -0.0047(11) 0.0027(11) -0.0110(11)
C8 0.0269(12) 0.0287(12) 0.0220(12) -0.0060(9) 0.0042(10) -0.0104(10)
O1 0.0291(9) 0.0302(9) 0.0252(9) -0.0084(7) -0.0031(8) 0.0032(7)
C9 0.0269(13) 0.0272(12) 0.0322(13) -0.0071(10) 0.0080(11) -0.0076(10)
C10 0.0381(15) 0.0316(13) 0.0447(16) -0.0130(12) 0.0107(14) -0.0058(12)
C11 0.0523(19) 0.0487(17) 0.0314(16) -0.0201(13) 0.0070(14) -0.0088(15)
C12 0.0405(16) 0.0522(17) 0.0265(14) -0.0108(13) -0.0001(12) -0.0097(14)
C13 0.0255(12) 0.0231(11) 0.0378(15) -0.0038(10) 0.0082(11) 0.0004(9)
C14 0.0217(11) 0.0213(10) 0.0337(14) -0.0003(10) 0.0071(11) 0.0011(8)
O2 0.0243(8) 0.0187(7) 0.0298(9) -0.0007(7) 0.0030(7) -0.0007(6)
C15 0.0231(11) 0.0249(11) 0.0387(14) 0.0025(11) 0.0059(11) 0.0017(9)
C16 0.0359(15) 0.0265(12) 0.0465(17) 0.0073(12) 0.0034(13) 0.0033(11)
C17 0.0407(16) 0.0203(12) 0.0583(19) 0.0046(12) 0.0048(15) -0.0014(11)
C18 0.0347(14) 0.0222(11) 0.0507(18) -0.0042(11) 0.0048(13) -0.0032(10)
C19 0.0222(12) 0.0268(12) 0.0409(15) 0.0042(11) -0.0010(11) 0.0057(10)
C20 0.0274(12) 0.0267(11) 0.0479(16) 0.0053(11) -0.0056(12) 0.0013(11)
C21 0.0293(14) 0.0293(14) 0.067(2) 0.0021(14) -0.0081(14) 0.0012(11)
C22 0.0360(16) 0.0381(16) 0.063(2) -0.0105(14) -0.0135(15) 0.0070(13)
C23 0.0420(16) 0.0518(18) 0.0429(17) -0.0056(14) -0.0051(15) 0.0120(15)
C24 0.0338(15) 0.0375(15) 0.0434(17) 0.0034(13) 0.0005(13) 0.0051(12)
C25 0.0307(13) 0.0380(14) 0.0178(12) -0.0027(10) 0.0030(10) -0.0086(11)
C26 0.0352(14) 0.0429(15) 0.0366(15) -0.0107(13) 0.0134(12) -0.0135(13)
C27 0.0509(19) 0.0409(16) 0.0535(19) -0.0159(15) 0.0235(16) -0.0148(15)
C28 0.0457(17) 0.0423(17) 0.0525(19) -0.0160(15) 0.0172(15) -0.0030(14)
C29 0.0337(15) 0.0548(19) 0.0462(17) -0.0139(15) 0.0156(13) -0.0098(14)
C30 0.0377(15) 0.0381(14) 0.0320(14) -0.0052(11) 0.0071(12) -0.0125(12)
C31 0.0268(12) 0.0334(13) 0.0219(12) 0.0014(10) -0.0026(10) -0.0081(10)
C32 0.0252(12) 0.0258(11) 0.0227(12) 0.0037(9) -0.0035(10) -0.0045(9)
O3 0.0305(9) 0.0257(8) 0.0204(8) 0.0040(7) 0.0045(7) 0.0033(7)
C33 0.0241(12) 0.0268(11) 0.0293(13) 0.0029(9) -0.0046(11) -0.0017(10)
C34 0.0335(14) 0.0302(13) 0.0429(16) 0.0084(11) -0.0063(13) -0.0010(12)
C35 0.0399(16) 0.0412(16) 0.0381(16) 0.0193(13) -0.0103(13) -0.0054(12)
C36 0.0360(15) 0.0457(16) 0.0263(13) 0.0104(12) -0.0034(12) -0.0100(13)
C37 0.0230(11) 0.0266(11) 0.0306(13) -0.0006(11) -0.0050(11) 0.0051(9)
C38 0.0192(11) 0.0269(11) 0.0286(13) -0.0057(10) -0.0055(10) 0.0036(9)
O4 0.0238(8) 0.0244(8) 0.0247(9) -0.0043(6) 0.0001(7) 0.0010(6)
C39 0.0236(12) 0.0345(13) 0.0284(13) -0.0085(11) -0.0042(10) 0.0048(10)
C40 0.0294(13) 0.0362(14) 0.0385(16) -0.0165(12) -0.0025(12) 0.0068(11)
C41 0.0358(15) 0.0274(12) 0.0532(19) -0.0161(12) -0.0096(14) 0.0047(11)
C42 0.0302(13) 0.0256(12) 0.0444(16) -0.0016(11) -0.0051(12) 0.0025(10)
C43 0.0228(12) 0.0367(13) 0.0316(13) -0.0100(11) 0.0041(11) 0.0055(11)
C44 0.0265(13) 0.0455(16) 0.0355(15) -0.0111(13) 0.0040(12) 0.0017(12)
C45 0.0291(13) 0.0478(17) 0.0539(19) -0.0099(15) 0.0076(13) -0.0016(13)
C46 0.0405(16) 0.0505(18) 0.0476(18) 0.0026(15) 0.0140(14) 0.0030(15)
C47 0.0456(17) 0.0539(18) 0.0356(16) -0.0027(14) 0.0060(14) 0.0070(15)
C48 0.0344(15) 0.0450(15) 0.0346(15) -0.0108(12) 0.0010(13) 0.0023(13)
N1 0.0208(9) 0.0250(9) 0.0222(10) -0.0004(8) 0.0022(8) -0.0017(8)
C49 0.0286(13) 0.0293(12) 0.0313(14) -0.0041(10) 0.0025(11) -0.0057(10)
C50 0.0338(14) 0.0302(13) 0.0422(16) -0.0003(12) 0.0075(13) -0.0093(11)
C51 0.0426(16) 0.0410(15) 0.0328(16) 0.0077(12) 0.0057(13) -0.0109(13)
N2 0.0382(12) 0.0362(12) 0.0248(11) 0.0055(9) 0.0020(10) -0.0084(10)
C52 0.0231(12) 0.0262(11) 0.0229(12) 0.0001(9) 0.0029(10) 0.0008(9)
C53 0.100(3) 0.079(3) 0.047(2) 0.0251(19) 0.004(2) -0.050(3)
C54 0.0224(11) 0.0249(11) 0.0210(12) 0.0009(9) 0.0024(10) 0.0014(9)
N3 0.0212(9) 0.0217(9) 0.0201(9) -0.0005(7) -0.0004(8) 0.0006(8)
C55 0.0251(12) 0.0232(11) 0.0279(13) 0.0025(9) 0.0005(10) -0.0008(9)
C56 0.0255(12) 0.0267(12) 0.0343(14) -0.0035(10) -0.0023(11) -0.0032(10)
C57 0.0259(12) 0.0332(13) 0.0259(13) -0.0063(11) -0.0022(11) 0.0011(10)
N4 0.0283(11) 0.0332(11) 0.0211(10) -0.0008(9) -0.0026(9) -0.0002(9)
C58 0.0426(17) 0.0544(18) 0.0341(16) -0.0079(14) -0.0090(14) -0.0098(14)

loop_
_atom_type_symbol
_atom_type_description
_atom_type_scat_dispersion_real
_atom_type_scat_dispersion_imag
_atom_type_scat_source
C C 0.0033 0.0016 'International Tables Vol C Tables 4.2.6.8 and 6.1.1.4'
H H 0.0000 0.0000 'International Tables Vol C Tables 4.2.6.8 and 6.1.1.4'
O O 0.0106 0.0060 'International Tables Vol C Tables 4.2.6.8 and 6.1.1.4'
Ti Ti 0.2776 0.4457 'International Tables Vol C Tables 4.2.6.8 and 6.1.1.4'
N N 0.0061 0.0033 'International Tables Vol C Tables 4.2.6.8 and 6.1.1.4'

loop_
_geom_angle_atom_site_label_1
_geom_angle_atom_site_label_2
_geom_angle_atom_site_label_3
_geom_angle
O3 Ti1 O1 112.92(8)
O3 Ti1 O4 90.82(7)
O1 Ti1 O4 91.13(7)
O3 Ti1 O2 92.47(7)
O1 Ti1 O2 89.68(7)
O4 Ti1 O2 176.00(8)
O3 Ti1 N1 160.07(8)
O1 Ti1 N1 86.87(8)
O4 Ti1 N1 91.09(7)
O2 Ti1 N1 85.05(7)
O3 Ti1 N3 88.93(7)
O1 Ti1 N3 157.98(8)
O4 Ti1 N3 85.64(7)
O2 Ti1 N3 92.16(7)
N1 Ti1 N3 71.44(7)
C2 C1 C6 117.2(3)
C2 C1 C7 122.5(2)
C6 C1 C7 120.3(3)
C3 C2 C1 121.2(3)
C3 C2 H2 119.4
C1 C2 H2 119.4
C2 C3 C4 120.8(3)
C2 C3 H3 119.6
C4 C3 H3 119.6
C5 C4 C3 118.8(3)
C5 C4 H4 120.6
C3 C4 H4 120.6
C4 C5 C6 120.9(3)
C4 C5 H5 119.6
C6 C5 H5 119.6
C5 C6 C1 121.1(3)
C5 C6 H6 119.4
C1 C6 H6 119.4
C12 C7 C8 117.9(3)
C12 C7 C1 120.4(2)
C8 C7 C1 121.7(2)
O1 C8 C9 120.8(2)
O1 C8 C7 117.4(2)
C9 C8 C7 121.8(2)
C8 O1 Ti1 137.60(16)
C10 C9 C8 117.4(2)
C10 C9 C13 118.5(2)
C8 C9 C13 124.0(2)
C11 C10 C9 121.5(3)
C11 C10 H10 119.3
C9 C10 H10 119.3
C12 C11 C10 120.2(3)
C12 C11 H11 119.9
C10 C11 H11 119.9
C11 C12 C7 121.2(3)
C11 C12 H12 119.4
C7 C12 H12 119.4
C18 C13 C14 118.1(3)
C18 C13 C9 117.0(2)
C14 C13 C9 125.0(2)
O2 C14 C13 120.6(2)
O2 C14 C15 118.7(2)
C13 C14 C15 120.6(2)
C14 O2 Ti1 129.70(15)
C16 C15 C14 118.4(2)
C16 C15 C19 119.8(2)
C14 C15 C19 121.8(2)
C17 C16 C15 121.1(3)
C17 C16 H16 119.4
C15 C16 H16 119.4
C18 C17 C16 120.1(2)
C18 C17 H17 120.0
C16 C17 H17 120.0
C17 C18 C13 121.7(3)
C17 C18 H18 119.2
C13 C18 H18 119.2
C24 C19 C20 117.4(3)
C24 C19 C15 120.4(2)
C20 C19 C15 122.2(3)
C21 C20 C19 120.8(3)
C21 C20 H20 119.6
C19 C20 H20 119.6
C22 C21 C20 121.0(3)
C22 C21 H21 119.5
C20 C21 H21 119.5
C23 C22 C21 119.0(3)
C23 C22 H22 120.5
C21 C22 H22 120.5
C22 C23 C24 120.6(3)
C22 C23 H23 119.7
C24 C23 H23 119.7
C23 C24 C19 121.2(3)
C23 C24 H24 119.4
C19 C24 H24 119.4
C26 C25 C30 117.7(3)
C26 C25 C31 121.3(2)
C30 C25 C31 121.0(2)
C27 C26 C25 121.3(3)
C27 C26 H26 119.4
C25 C26 H26 119.4
C26 C27 C28 120.2(3)
C26 C27 H27 119.9
C28 C27 H27 119.9
C29 C28 C27 119.4(3)
C29 C28 H28 120.3
C27 C28 H28 120.3
C28 C29 C30 120.2(3)
C28 C29 H29 119.9
C30 C29 H29 119.9
C29 C30 C25 121.2(3)
C29 C30 H30 119.4
C25 C30 H30 119.4
C36 C31 C32 118.7(2)
C36 C31 C25 120.7(2)
C32 C31 C25 120.6(2)
O3 C32 C33 122.0(2)
O3 C32 C31 116.5(2)
C33 C32 C31 121.4(2)
C32 O3 Ti1 138.56(16)
C34 C33 C32 116.8(2)
C34 C33 C37 117.2(2)
C32 C33 C37 125.8(2)
C35 C34 C33 122.3(3)
C35 C34 H34 118.8
C33 C34 H34 118.8
C36 C35 C34 119.9(3)
C36 C35 H35 120.1
C34 C35 H35 120.1
C35 C36 C31 120.9(3)
C35 C36 H36 119.6
C31 C36 H36 119.6
C42 C37 C38 117.6(2)
C42 C37 C33 117.0(2)
C38 C37 C33 125.4(2)
O4 C38 C37 121.1(2)
O4 C38 C39 118.1(2)
C37 C38 C39 120.8(2)
C38 O4 Ti1 130.83(15)
C40 C39 C38 118.5(3)
C40 C39 C43 119.3(2)
C38 C39 C43 122.1(2)
C41 C40 C39 121.4(3)
C41 C40 H40 119.3
C39 C40 H40 119.3
C42 C41 C40 119.6(2)
C42 C41 H41 120.2
C40 C41 H41 120.2
C41 C42 C37 122.0(3)
C41 C42 H42 119.0
C37 C42 H42 119.0
C48 C43 C44 117.2(3)
C48 C43 C39 119.9(2)
C44 C43 C39 122.9(2)
C45 C44 C43 121.0(3)
C45 C44 H44 119.5
C43 C44 H44 119.5
C44 C45 C46 120.4(3)
C44 C45 H45 119.8
C46 C45 H45 119.8
C47 C46 C45 119.4(3)
C47 C46 H46 120.3
C45 C46 H46 120.3
C46 C47 C48 120.2(3)
C46 C47 H47 119.9
C48 C47 H47 119.9
C47 C48 C43 121.8(3)
C47 C48 H48 119.1
C43 C48 H48 119.1
C52 N1 C49 116.7(2)
C52 N1 Ti1 119.68(15)
C49 N1 Ti1 123.39(16)
N1 C49 C50 121.3(2)
N1 C49 H49 119.3
C50 C49 H49 119.3
C49 C50 C51 118.0(2)
C49 C50 H50 121.0
C51 C50 H50 121.0
N2 C51 C50 121.3(2)
N2 C51 C53 116.1(3)
C50 C51 C53 122.6(3)
C52 N2 C51 116.6(2)
N2 C52 N1 126.2(2)
N2 C52 C54 119.0(2)
N1 C52 C54 114.8(2)
C51 C53 H53A 109.5
C51 C53 H53B 109.5
H53A C53 H53B 109.5
C51 C53 H53C 109.5
H53A C53 H53C 109.5
H53B C53 H53C 109.5
N4 C54 N3 126.6(2)
N4 C54 C52 119.0(2)
N3 C54 C52 114.4(2)
C55 N3 C54 116.1(2)
C55 N3 Ti1 124.25(16)
C54 N3 Ti1 119.56(15)
N3 C55 C56 121.4(2)
N3 C55 H55 119.3
C56 C55 H55 119.3
C55 C56 C57 118.2(2)
C55 C56 H56 120.9
C57 C56 H56 120.9
N4 C57 C56 121.0(2)
N4 C57 C58 116.2(2)
C56 C57 C58 122.7(2)
C54 N4 C57 116.5(2)
C57 C58 H58A 109.5
C57 C58 H58B 109.5
H58A C58 H58B 109.5
C57 C58 H58C 109.5
H58A C58 H58C 109.5
H58B C58 H58C 109.5

loop_
_geom_bond_atom_site_label_1
_geom_bond_atom_site_label_2
_geom_bond_distance
Ti1 O3 1.8307(16)
Ti1 O1 1.8434(17)
Ti1 O4 1.8868(16)
Ti1 O2 1.8954(16)
Ti1 N1 2.2360(19)
Ti1 N3 2.2397(19)
C1 C2 1.392(4)
C1 C6 1.402(4)
C1 C7 1.489(4)
C2 C3 1.380(4)
C2 H2 0.9500
C3 C4 1.388(5)
C3 H3 0.9500
C4 C5 1.366(5)
C4 H4 0.9500
C5 C6 1.384(5)
C5 H5 0.9500
C6 H6 0.9500
C7 C12 1.394(4)
C7 C8 1.412(4)
C8 O1 1.345(3)
C8 C9 1.411(3)
C9 C10 1.393(3)
C9 C13 1.493(4)
C10 C11 1.388(4)
C10 H10 0.9500
C11 C12 1.376(4)
C11 H11 0.9500
C12 H12 0.9500
C13 C18 1.406(4)
C13 C14 1.411(4)
C14 O2 1.339(3)
C14 C15 1.418(4)
C15 C16 1.405(3)
C15 C19 1.484(4)
C16 C17 1.379(4)
C16 H16 0.9500
C17 C18 1.376(4)
C17 H17 0.9500
C18 H18 0.9500
C19 C24 1.396(4)
C19 C20 1.400(4)
C20 C21 1.382(4)
C20 H20 0.9500
C21 C22 1.382(5)
C21 H21 0.9500
C22 C23 1.375(4)
C22 H22 0.9500
C23 C24 1.388(4)
C23 H23 0.9500
C24 H24 0.9500
C25 C26 1.385(4)
C25 C30 1.395(4)
C25 C31 1.489(4)
C26 C27 1.376(4)
C26 H26 0.9500
C27 C28 1.387(4)
C27 H27 0.9500
C28 C29 1.374(4)
C28 H28 0.9500
C29 C30 1.379(4)
C29 H29 0.9500
C30 H30 0.9500
C31 C36 1.395(4)
C31 C32 1.413(3)
C32 O3 1.352(3)
C32 C33 1.406(3)
C33 C34 1.404(3)
C33 C37 1.497(4)
C34 C35 1.380(4)
C34 H34 0.9500
C35 C36 1.372(4)
C35 H35 0.9500
C36 H36 0.9500
C37 C42 1.406(3)
C37 C38 1.407(3)
C38 O4 1.342(3)
C38 C39 1.415(3)
C39 C40 1.396(4)
C39 C43 1.480(4)
C40 C41 1.378(4)
C40 H40 0.9500
C41 C42 1.377(4)
C41 H41 0.9500
C42 H42 0.9500
C43 C48 1.396(4)
C43 C44 1.400(4)
C44 C45 1.385(4)
C44 H44 0.9500
C45 C46 1.391(4)
C45 H45 0.9500
C46 C47 1.374(5)
C46 H46 0.9500
C47 C48 1.385(4)
C47 H47 0.9500
C48 H48 0.9500
N1 C52 1.342(3)
N1 C49 1.342(3)
C49 C50 1.373(4)
C49 H49 0.9500
C50 C51 1.384(4)
C50 H50 0.9500
C51 N2 1.348(3)
C51 C53 1.490(4)
N2 C52 1.323(3)
C52 C54 1.493(3)
C53 H53A 0.9800
C53 H53B 0.9800
C53 H53C 0.9800
C54 N4 1.321(3)
C54 N3 1.348(3)
N3 C55 1.342(3)
C55 C56 1.374(4)
C55 H55 0.9500
C56 C57 1.383(4)
C56 H56 0.9500
C57 N4 1.349(3)
C57 C58 1.504(4)
C58 H58A 0.9800
C58 H58B 0.9800
C58 H58C 0.9800
